data_4323905
loop_
_publ_author_name
'Naoto Koike'
'Hidehiro Uekusa'
'Yuji Ohashi'
'Chokto Harnoode'
'Fusao Kitamura'
'Takeo Ohsaka'
'Koichi Tokuda'

_publ_section_title
;
 Relationship between the Skew Angle and Interplanar Distance in Four
 Bis(phthalocyaninato)lanthanide(III) Tetrabutylammonium Salts
 ([NBun4][LnIIIPc2]; Ln = Nd, Gd, Ho, Lu)
;
_journal_name_full 'Inorganic Chemistry'
_journal_page_first 5798
_journal_page_last 5804
_journal_paper_doi 10.1021/ic960158d
_journal_volume 35
_journal_year 1996
_chemical_formula_sum 'C80 H70 Ho N17 O'
_chemical_formula_weight 1450.46
_chemical_name_systematic
; 
tetrabutylammonium bis(phtahlocyaninato)-holmium(iii) water solvate  
;
_space_group_IT_number 90
_symmetry_cell_setting tetragonal
_symmetry_space_group_name_Hall 'P 4ab 2ab'
_symmetry_space_group_name_H-M 'P 4 21 2'
_atom_sites_solution_hydrogens geom
_atom_sites_solution_primary direct
_atom_sites_solution_secondary difmap
_audit_creation_method SHELXL
_cell_angle_alpha 90.00
_cell_angle_beta 90.00
_cell_angle_gamma 90.00
_cell_formula_units_Z 2
_cell_length_a 18.096(5)
_cell_length_b 18.096
_cell_length_c 11.079(6)
_cell_measurement_reflns_used 25
_cell_measurement_temperature 296(2)
_cell_measurement_theta_max 30
_cell_measurement_theta_min 25
_cell_volume 3628(2)
_computing_structure_refinement 'SHELXL-93 (Sheldrick, 1993)'
_computing_structure_solution 'SAPI-91 (Fan Hai-Fu, 1988)'
_diffrn_ambient_temperature 296(2)
_diffrn_measurement_device 'Rigaku AFC-5R diffractmeter'
_diffrn_measurement_method '2theta-omega scan'
_diffrn_radiation_monochromator graphite
_diffrn_radiation_source 'rotating anode'
_diffrn_radiation_type MoK\a
_diffrn_radiation_wavelength 0.71073
_diffrn_reflns_av_R_equivalents 0.0000
_diffrn_reflns_av_sigmaI/netI 0.0580
_diffrn_reflns_limit_h_max 23
_diffrn_reflns_limit_h_min 0
_diffrn_reflns_limit_k_max 16
_diffrn_reflns_limit_k_min 0
_diffrn_reflns_limit_l_max 14
_diffrn_reflns_limit_l_min 0
_diffrn_reflns_number 2420
_diffrn_reflns_theta_max 27.47
_diffrn_reflns_theta_min 1.59
_diffrn_standards_decay_% 2
_diffrn_standards_interval_count 100
_diffrn_standards_number 3
_exptl_absorpt_coefficient_mu 1.148
_exptl_absorpt_correction_T_max 1.0000
_exptl_absorpt_correction_T_min 0.9585
_exptl_absorpt_correction_type \y-scan
_exptl_crystal_colour 'dark purple'
_exptl_crystal_density_diffrn 1.328
_exptl_crystal_description prism
_exptl_crystal_F_000 1488
_exptl_crystal_size_max 0.40
_exptl_crystal_size_mid 0.40
_exptl_crystal_size_min 0.30
_refine_diff_density_max 1.480
_refine_diff_density_min -.535
_refine_diff_density_rms .150
_refine_ls_abs_structure_details 'Flack H D (1983), Acta Cryst. A39, 876-881'
_refine_ls_abs_structure_Flack 0.15(6)
_refine_ls_extinction_method none
_refine_ls_goodness_of_fit_all 1.103
_refine_ls_goodness_of_fit_obs 1.194
_refine_ls_hydrogen_treatment refxyz
_refine_ls_matrix_type full
_refine_ls_number_parameters 232
_refine_ls_number_reflns 2053
_refine_ls_number_restraints 16
_refine_ls_restrained_S_all 1.262
_refine_ls_restrained_S_obs 1.189
_refine_ls_R_factor_all 0.1167
_refine_ls_R_factor_obs 0.0609
_refine_ls_shift/esd_max -0.171
_refine_ls_shift/esd_mean 0.010
_refine_ls_structure_factor_coef Fsqd
_refine_ls_weighting_details 'w=1/[s^2^(Fo^2^)+( 0.0991P)^2^+0.0000P] where P=(Fo^2^+2Fc^2^)/3'
_refine_ls_weighting_scheme calc
_refine_ls_wR_factor_all 0.1969
_refine_ls_wR_factor_obs 0.1474
_reflns_number_observed 1594
_reflns_number_total 2420
_reflns_observed_criterion >2sigma(I)
_cod_data_source_file ic960158d_3.cif
_cod_data_source_block hopc2
_cod_depositor_comments
;
The following automatic conversions were performed:

'_refine_ls_weighting_scheme' value 'calc w=1/[s^2^(Fo^2^)+(
0.0991P)^2^+0.0000P] where P=(Fo^2^+2Fc^2^)/3' was changed to 'calc'.
New tag '_refine_ls_weighting_details' was created. The value of the
new tag was set to 'w=1/[s^2^(Fo^2^)+( 0.0991P)^2^+0.0000P] where
P=(Fo^2^+2Fc^2^)/3'.

Automatic conversion script
Id: cif_fix_values 3143 2015-03-26 13:38:13Z robertas 
;
_cod_original_cell_volume 3628.0(22)
_cod_database_code 4323905

loop_
_symmetry_equiv_pos_as_xyz
'x, y, z'
'-x, -y, z'
'-y+1/2, x+1/2, z'
'y+1/2, -x+1/2, z'
'-x+1/2, y+1/2, -z'
'x+1/2, -y+1/2, -z'
'y, x, -z'
'-y, -x, -z'

loop_
_atom_site_aniso_label
_atom_site_aniso_U_11
_atom_site_aniso_U_22
_atom_site_aniso_U_33
_atom_site_aniso_U_23
_atom_site_aniso_U_13
_atom_site_aniso_U_12
Ho 0.0669(4) 0.0669(4) 0.0293(3) 0.000 0.000 0.000
N1 0.079(5) 0.088(6) 0.035(3) 0.005(12) 0.002(3) 0.019(13)
N2 0.133(17) 0.052(9) 0.043(3) 0.005(7) -0.007(9) 0.017(5)
N3 0.102(14) 0.078(12) 0.038(3) -0.005(8) -0.009(9) 0.022(5)
N4 0.076(8) 0.092(15) 0.055(6) 0.002(5) 0.003(5) 0.025(7)
N5 0.158(12) 0.158(12) 0.033(6) 0.000 0.000 0.000
C1 0.084(14) 0.083(13) 0.046(8) 0.017(9) -0.002(9) 0.007(10)
C2 0.091(14) 0.080(11) 0.056(11) 0.015(8) -0.017(9) -0.013(9)
C3 0.081(13) 0.138(16) 0.080(13) 0.033(13) -0.009(12) 0.022(12)
C4 0.088(15) 0.159(21) 0.113(19) 0.035(18) -0.014(15) 0.021(13)
C5 0.072(11) 0.205(28) 0.093(12) 0.030(17) -0.017(10) -0.035(12)
C6 0.079(14) 0.124(14) 0.087(16) 0.012(13) 0.002(13) -0.015(9)
C7 0.074(11) 0.143(17) 0.041(8) 0.015(9) -0.007(8) -0.022(11)
C8 0.072(11) 0.052(8) 0.034(6) 0.002(6) -0.013(6) -0.010(7)
C9 0.073(10) 0.110(13) 0.026(5) -0.015(7) 0.006(6) 0.033(10)
C10 0.081(13) 0.117(17) 0.054(5) 0.035(9) 0.011(8) 0.041(13)
C11 0.121(14) 0.119(14) 0.086(9) 0.028(10) 0.000(9) 0.057(11)
C12 0.081(19) 0.177(32) 0.145(15) 0.045(24) 0.026(17) 0.055(11)
C13 0.172(20) 0.097(13) 0.138(16) 0.009(11) 0.028(14) 0.096(13)
C14 0.122(12) 0.076(9) 0.089(10) 0.001(8) -0.010(10) 0.026(9)
C15 0.118(13) 0.092(12) 0.038(5) -0.004(7) -0.011(8) 0.022(9)
C16 0.155(30) 0.126(24) 0.039(9) 0.017(12) 0.018(14) 0.074(20)
C17 0.115(19) 0.264(42) 0.064(11) -0.063(34) 0.013(13) -0.024(59)
C17' 0.198 0.234(37) 0.059(11) -0.045(44) -0.051(15) 0.016(96)
C20 0.167(19) 0.171(26) 0.141(12) -0.038(14) -0.031(14) -0.015(14)

loop_
_atom_site_label
_atom_site_type_symbol
_atom_site_fract_x
_atom_site_fract_y
_atom_site_fract_z
_atom_site_U_iso_or_equiv
_atom_site_thermal_displace_type
_atom_site_occupancy
_atom_site_calc_flag
_atom_site_refinement_flags
_atom_site_disorder_group
Ho Ho 0.5000 0.0000 0.09603(5) 0.0543(3) Uani 1 d S .
N1 N 0.3900(4) 0.0007(14) -0.0288(5) 0.067(2) Uani 1 d . .
N2 N 0.3721(11) 0.1347(9) -0.0503(7) 0.076(3) Uani 1 d . .
N3 N 0.4263(12) 0.0801(12) 0.2209(6) 0.073(3) Uani 1 d . .
N4 N 0.3170(8) 0.0204(9) 0.2469(15) 0.074(5) Uani 1 d . .
N5 N 0.5000 0.0000 -0.4022(11) 0.116(7) Uani 1 d SD .
C1 C 0.3459(14) 0.0705(13) -0.0464(22) 0.071(6) Uani 1 d . .
C2 C 0.2722(13) 0.0448(11) -0.0635(20) 0.076(6) Uani 1 d . .
C3 C 0.2076(12) 0.0877(13) -0.0875(34) 0.100(6) Uani 1 d . .
H1 H 0.2102(12) 0.1389(13) -0.0941(34) 0.120 Uiso 1 calc R .
C4 C 0.1425(12) 0.0518(13) -0.1002(32) 0.120(8) Uani 1 d . .
H2 H 0.0982(12) 0.0778(13) -0.1029(32) 0.144 Uiso 1 calc R .
C5 C 0.1433(11) -0.0269(15) -0.1095(30) 0.123(10) Uani 1 d . .
H3 H 0.1004(11) -0.0507(15) -0.1348(30) 0.148 Uiso 1 calc R .
C6 C 0.2053(12) -0.0701(12) -0.0824(33) 0.097(7) Uani 1 d . .
H4 H 0.2030(12) -0.1212(12) -0.0751(33) 0.116 Uiso 1 calc R .
C7 C 0.2693(11) -0.0314(14) -0.0676(19) 0.086(6) Uani 1 d . .
C8 C 0.3470(12) -0.0541(10) -0.0434(18) 0.053(5) Uani 1 d . .
C9 C 0.3524(14) 0.0754(12) 0.2462(17) 0.070(5) Uani 1 d . .
C10 C 0.3271(11) 0.1521(13) 0.2660(14) 0.084(8) Uani 1 d . .
C11 C 0.2546(10) 0.1784(10) 0.2991(15) 0.109(6) Uani 1 d . .
H5 H 0.2145(10) 0.1462(10) 0.3011(15) 0.130 Uiso 1 calc R .
C12 C 0.2463(9) 0.2482(13) 0.3263(17) 0.134(8) Uani 1 d . .
H6 H 0.1991(9) 0.2651(13) 0.3445(17) 0.161 Uiso 1 calc R .
C13 C 0.3030(12) 0.2972(9) 0.3291(17) 0.136(8) Uani 1 d . .
H7 H 0.2941(12) 0.3460(9) 0.3514(17) 0.163 Uiso 1 calc R .
C14 C 0.3756(10) 0.2748(8) 0.2985(14) 0.095(4) Uani 1 d . .
H8 H 0.4147(10) 0.3082(8) 0.2966(14) 0.115 Uiso 1 calc R .
C15 C 0.3858(10) 0.1997(9) 0.2712(12) 0.083(4) Uani 1 d . .
C16 C 0.4506(18) 0.1542(19) 0.2341(24) 0.107(11) Uani 1 d . .
C17 C 0.4305(7) 0.0023(37) -0.3245(14) 0.148(14) Uani 0.50 d PD .
C17' C 0.4324(8) 0.0001(47) -0.4832(15) 0.164(13) Uani 0.50 d PD .
C19 C 0.3061(10) -0.0197(16) -0.4077(36) 0.194 Uiso 0.50 d PD .
C19' C 0.3145(12) 0.0505(15) -0.4098(40) 0.169(20) Uiso 0.50 d PD .
C18 C 0.3705(10) 0.0346(22) -0.4075(29) 0.194 Uiso 0.50 d PD .
C18' C 0.3642(11) -0.0175(21) -0.4056(29) 0.192 Uiso 0.50 d PD .
C20 C 0.2360(9) 0.0244(12) -0.4358(17) 0.159(9) Uani 1 d D .
O1 O 0.0000 0.0000 -0.4403(100) 0.202(43) Uiso 0.25 d SP .
O2 O -0.0175(50) 0.0417(65) -0.4335(108) 0.139(32) Uiso 0.13 d P .

loop_
_atom_type_symbol
_atom_type_description
_atom_type_scat_dispersion_real
_atom_type_scat_dispersion_imag
_atom_type_scat_source
Ho Ho -.2175 4.6783 'International Tables Vol C Tables 4.2.6.8 and 6.1.1.4'
N N .0061 .0033 'International Tables Vol C Tables 4.2.6.8 and 6.1.1.4'
C C .0033 .0016 'International Tables Vol C Tables 4.2.6.8 and 6.1.1.4'
H H .0000 .0000 'International Tables Vol C Tables 4.2.6.8 and 6.1.1.4'
O O .0106 .0060 'International Tables Vol C Tables 4.2.6.8 and 6.1.1.4'

loop_
_geom_angle_atom_site_label_1
_geom_angle_atom_site_label_2
_geom_angle_atom_site_label_3
_geom_angle
_geom_angle_site_symmetry_1
_geom_angle_site_symmetry_3
_geom_angle_publ_flag
N3 Ho N3 70.7(2) 2_655 3_545 ?
N3 Ho N3 109.9(4) 2_655 . ?
N3 Ho N3 70.7(2) 3_545 . ?
N3 Ho N3 70.7(2) 2_655 4 ?
N3 Ho N3 109.9(4) 3_545 4 ?
N3 Ho N3 70.7(2) . 4 ?
N3 Ho N1 141.8(8) 2_655 . ?
N3 Ho N1 80.6(5) 3_545 . ?
N3 Ho N1 82.5(5) . . ?
N3 Ho N1 145.0(8) 4 . ?
N3 Ho N1 82.5(5) 2_655 2_655 ?
N3 Ho N1 145.0(8) 3_545 2_655 ?
N3 Ho N1 141.8(8) . 2_655 ?
N3 Ho N1 80.6(5) 4 2_655 ?
N1 Ho N1 110.4(3) . 2_655 ?
N3 Ho N1 145.0(8) 2_655 4 ?
N3 Ho N1 141.8(8) 3_545 4 ?
N3 Ho N1 80.6(5) . 4 ?
N3 Ho N1 82.5(5) 4 4 ?
N1 Ho N1 70.99(14) . 4 ?
N1 Ho N1 70.99(14) 2_655 4 ?
N3 Ho N1 80.6(5) 2_655 3_545 ?
N3 Ho N1 82.5(5) 3_545 3_545 ?
N3 Ho N1 145.0(8) . 3_545 ?
N3 Ho N1 141.8(8) 4 3_545 ?
N1 Ho N1 70.99(14) . 3_545 ?
N1 Ho N1 70.99(14) 2_655 3_545 ?
N1 Ho N1 110.4(3) 4 3_545 ?
C8 N1 C1 108.2(9) . . ?
C8 N1 Ho 124.9(14) . . ?
C1 N1 Ho 120.9(14) . . ?
C1 N2 C8 126.0(12) . 4 ?
C9 N3 C16 110.0(14) . . ?
C9 N3 Ho 128.4(16) . . ?
C16 N3 Ho 117.2(17) . . ?
C9 N4 C16 124.5(18) . 3_545 ?
C17' N5 C17' 69.5(8) 2_655 4 ?
C17' N5 C17' 69.5(8) 2_655 3_545 ?
C17' N5 C17' 107.4(15) 4 3_545 ?
C17' N5 C17' 107.4(15) 2_655 . ?
C17' N5 C17' 69.5(8) 4 . ?
C17' N5 C17' 69.5(8) 3_545 . ?
C17' N5 C17 70.7(11) 2_655 2_655 ?
C17' N5 C17 110.8(34) 4 2_655 ?
C17' N5 C17 108.2(36) 3_545 2_655 ?
C17' N5 C17 177.6(22) . 2_655 ?
C17' N5 C17 108.2(36) 2_655 4 ?
C17' N5 C17 70.7(11) 4 4 ?
C17' N5 C17 177.6(23) 3_545 4 ?
C17' N5 C17 110.8(34) . 4 ?
C17 N5 C17 71.4(7) 2_655 4 ?
C17' N5 C17 110.8(34) 2_655 3_545 ?
C17' N5 C17 177.6(22) 4 3_545 ?
C17' N5 C17 70.7(11) 3_545 3_545 ?
C17' N5 C17 108.2(36) . 3_545 ?
C17 N5 C17 71.4(7) 2_655 3_545 ?
C17 N5 C17 111.3(14) 4 3_545 ?
C17' N5 C17 177.6(24) 2_655 . ?
C17' N5 C17 108.2(36) 4 . ?
C17' N5 C17 110.8(34) 3_545 . ?
C17' N5 C17 70.7(11) . . ?
C17 N5 C17 111.3(14) 2_655 . ?
C17 N5 C17 71.4(7) 4 . ?
C17 N5 C17 71.4(7) 3_545 . ?
N2 C1 C2 130.7(23) . . ?
N2 C1 N1 125.4(21) . . ?
C2 C1 N1 103.8(18) . . ?
C7 C2 C1 111.4(24) . . ?
C7 C2 C3 120.5(27) . . ?
C1 C2 C3 127.8(22) . . ?
C4 C3 C2 118.1(24) . . ?
C3 C4 C5 118.6(25) . . ?
C6 C5 C4 123.3(25) . . ?
C7 C6 C5 114.9(24) . . ?
C6 C7 C2 123.3(27) . . ?
C6 C7 C8 133.0(24) . . ?
C2 C7 C8 103.6(21) . . ?
N1 C8 N2 128.0(19) . 3_545 ?
N1 C8 C7 112.7(17) . . ?
N2 C8 C7 119.0(18) 3_545 . ?
N4 C9 N3 125.7(23) . . ?
N4 C9 C10 128.4(24) . . ?
N3 C9 C10 105.9(18) . . ?
C15 C10 C11 119.1(21) . . ?
C15 C10 C9 111.0(18) . . ?
C11 C10 C9 129.0(22) . . ?
C12 C11 C10 118.8(18) . . ?
C11 C12 C13 123.4(18) . . ?
C12 C13 C14 120.6(17) . . ?
C15 C14 C13 116.7(18) . . ?
C10 C15 C14 121.2(19) . . ?
C10 C15 C16 104.5(21) . . ?
C14 C15 C16 134.1(22) . . ?
N4 C16 N3 130.9(23) 4 . ?
N4 C16 C15 119.1(27) 4 . ?
N3 C16 C15 107.8(24) . . ?
N5 C17 C18 104.8(15) . . ?
N5 C17 C18' 107.8(14) . . ?
C18 C17 C18' 36.0(9) . . ?
N5 C17 C17' 54.4(6) . . ?
C18 C17 C17' 55.0(7) . . ?
C18' C17 C17' 55.1(7) . . ?
N5 C17 C17 54.3(3) . 3_545 ?
C18 C17 C17 139.5(30) . 3_545 ?
C18' C17 C17 111.2(37) . 3_545 ?
C17' C17 C17 88.3(24) . 3_545 ?
N5 C17 C17 54.3(3) . 4 ?
C18 C17 C17 104.8(38) . 4 ?
C18' C17 C17 136.7(35) . 4 ?
C17' C17 C17 90.0(25) . 4 ?
C17 C17 C17 90.00(2) 3_545 4 ?
N5 C17' C18 105.5(15) . . ?
N5 C17' C18' 108.4(14) . . ?
C18 C17' C18' 36.0(9) . . ?
N5 C17' C17' 55.2(4) . 4 ?
C18 C17' C17' 103.4(53) . 4 ?
C18' C17' C17' 135.7(47) . 4 ?
N5 C17' C17' 55.2(4) . 3_545 ?
C18 C17' C17' 143.6(39) . 3_545 ?
C18' C17' C17' 114.8(51) . 3_545 ?
C17' C17' C17' 90.00(2) 4 3_545 ?
N5 C17' C17 54.9(6) . . ?
C18 C17' C17 55.2(7) . . ?
C18' C17' C17 55.2(7) . . ?
C17' C17' C17 89.9(27) 4 . ?
C17' C17' C17 91.7(23) 3_545 . ?
C18' C19 C19' 81.0(13) . . ?
C18' C19 C18 38.0(12) . . ?
C19' C19 C18 43.0(6) . . ?
C18' C19 C20 144.3(16) . . ?
C19' C19 C20 65.0(7) . . ?
C18 C19 C20 107.3(9) . . ?
C18 C19' C19 81.0(13) . . ?
C18 C19' C20 144.8(17) . . ?
C19 C19' C20 65.5(7) . . ?
C18 C19' C18' 38.0(12) . . ?
C19 C19' C18' 43.0(6) . . ?
C20 C19' C18' 107.8(9) . . ?
C18' C18 C19' 99.0(14) . . ?
C18' C18 C19 43.1(7) . . ?
C19' C18 C19 56.0(13) . . ?
C18' C18 C17' 72.2(10) . . ?
C19' C18 C17' 143.2(15) . . ?
C19 C18 C17' 107.2(10) . . ?
C18' C18 C17 72.1(9) . . ?
C19' C18 C17 142.9(17) . . ?
C19 C18 C17 107.2(10) . . ?
C17' C18 C17 69.9(12) . . ?
C18 C18' C19 98.9(14) . . ?
C18 C18' C19' 43.0(7) . . ?
C19 C18' C19' 56.0(13) . . ?
C18 C18' C17' 71.8(9) . . ?
C19 C18' C17' 142.9(15) . . ?
C19' C18' C17' 106.8(10) . . ?
C18 C18' C17 71.9(9) . . ?
C19 C18' C17 143.0(17) . . ?
C19' C18' C17 106.8(10) . . ?
C17' C18' C17 69.7(12) . . ?
C19' C20 C19 49.5(9) . . ?
O2 O1 O2 169.4(100) . 2 ?
O2 O1 O1 95.3(100) . 7_554 ?
O2 O1 O1 95.3(100) 2 7_554 ?
O2 O1 O2 116.0(100) . 7_554 ?
O2 O1 O2 73.8(100) 2 7_554 ?
O1 O1 O2 30.3(38) 7_554 7_554 ?
O2 O1 O2 73.8(100) . 8_554 ?
O2 O1 O2 116.0(100) 2 8_554 ?
O1 O1 O2 30.3(38) 7_554 8_554 ?
O2 O1 O2 60.7(77) 7_554 8_554 ?
O1 O2 O2 76.6(100) . 8_554 ?
O1 O2 O1 54.4(100) . 7_554 ?
O2 O2 O1 29.6(37) 8_554 7_554 ?
O1 O2 O2 5.3(100) . 2 ?
O2 O2 O2 81.5(48) 8_554 2 ?
O1 O2 O2 59.7(38) 7_554 2 ?

loop_
_geom_bond_atom_site_label_1
_geom_bond_atom_site_label_2
_geom_bond_distance
_geom_bond_site_symmetry_2
_geom_bond_publ_flag
Ho N3 2.407(8) 2_655 ?
Ho N3 2.407(8) 3_545 ?
Ho N3 2.407(8) . ?
Ho N3 2.407(8) 4 ?
Ho N1 2.423(7) . ?
Ho N1 2.423(7) 2_655 ?
Ho N1 2.423(7) 4 ?
Ho N1 2.423(7) 3_545 ?
N1 C8 1.27(3) . ?
N1 C1 1.51(3) . ?
N2 C1 1.25(3) . ?
N2 C8 1.38(3) 4 ?
N3 C9 1.37(3) . ?
N3 C16 1.42(4) . ?
N4 C9 1.18(3) . ?
N4 C16 1.37(4) 3_545 ?
N5 C17' 1.516(9) 2_655 ?
N5 C17' 1.516(9) 4 ?
N5 C17' 1.516(9) 3_545 ?
N5 C17' 1.516(9) . ?
N5 C17 1.525(10) 2_655 ?
N5 C17 1.525(10) 4 ?
N5 C17 1.525(10) 3_545 ?
N5 C17 1.525(10) . ?
C1 C2 1.43(3) . ?
C2 C7 1.38(2) . ?
C2 C3 1.43(2) . ?
C3 C4 1.35(2) . ?
C4 C5 1.43(3) . ?
C5 C6 1.40(2) . ?
C6 C7 1.36(2) . ?
C7 C8 1.49(3) . ?
C8 N2 1.38(3) 3_545 ?
C9 C10 1.48(3) . ?
C10 C15 1.37(3) . ?
C10 C11 1.44(2) . ?
C11 C12 1.31(3) . ?
C12 C13 1.36(3) . ?
C13 C14 1.42(2) . ?
C14 C15 1.40(2) . ?
C15 C16 1.49(3) . ?
C16 N4 1.37(4) 4 ?
C17 C18 1.538(10) . ?
C17 C18' 1.540(10) . ?
C17 C17' 1.76(2) . ?
C17 C17 1.78(2) 3_545 ?
C17 C17 1.78(2) 4 ?
C17' C18 1.534(10) . ?
C17' C18' 1.538(10) . ?
C17' C17' 1.73(2) 4 ?
C17' C17' 1.73(2) 3_545 ?
C19 C18' 1.054(10) . ?
C19 C19' 1.28(2) . ?
C19 C18 1.524(10) . ?
C19 C20 1.530(10) . ?
C19' C18 1.053(10) . ?
C19' C20 1.524(10) . ?
C19' C18' 1.525(10) . ?
C18 C18' 0.95(2) . ?
O1 O2 0.82(12) . ?
O1 O2 0.82(12) 2 ?
O1 O1 1.32(22) 7_554 ?
O1 O2 1.62(9) 7_554 ?
O1 O2 1.62(9) 8_554 ?
O2 O2 1.60(23) 8_554 ?
O2 O1 1.62(9) 7_554 ?
O2 O2 1.64(23) 2 ?
